data_9017182
loop_
_publ_author_name
'Antao, S. M.'

_publ_section_title
;
 Is near-endmember birefringent grossular non-cubic?
 New evidence from synchrotron diffraction
 Note: sample 2, Quebec-g phase-1
;
_journal_name_full 'The Canadian Mineralogist'
_journal_page_first 771
_journal_page_last 784
_journal_volume 51
_journal_year 2013
_chemical_compound_source 'Jeffrey mine, Asbestos, Canada'
_chemical_formula_sum 'Al1.709 Ca2.994 Cr0.216 Fe0.046 Mg0.003 Mn0.036 O12 Si2.943 Ti0.054'
_chemical_name_mineral Grossular
_space_group_IT_number 230
_space_group_name_Hall '-I 4bd 2c 3'
_space_group_name_H-M_alt 'I a -3 d'
_symmetry_space_group_name_H-M 'I a -3 d'
_cell_angle_alpha 90
_cell_angle_beta 90
_cell_angle_gamma 90
_cell_length_a 11.87707
_cell_length_b 11.87707
_cell_length_c 11.87707
_cell_formula_units_Z 8
_cell_volume 1675.436
_database_code_amcsd 0020175
_exptl_crystal_density_diffrn 3.641
_cod_data_source_file inputs/fixed/downloads/07/07394.cif
_cod_data_source_block 07394
_cod_original_cell_volume 1675.437
_cod_original_formula_sum 'Ca2.994 Mg.003 Al1.709 Cr.216 Ti.054 Fe.046 Mn.036 Si2.943 O12'
_cod_database_code 9017182

loop_
_space_group_symop_operation_xyz
x,y,z
1/2+x,1/2+y,1/2+z
z,1/2-x,1/2+y
1/2+z,-x,+y
-y,1/2+z,1/2-x
1/2-y,+z,-x
x,1/2-y,1/2+z
1/2+x,-y,+z
-z,1/2+x,1/2-y
1/2-z,+x,-y
y,1/2-z,1/2+x
1/2+y,-z,+x
-x,1/2+y,1/2-z
1/2-x,+y,-z
3/4+x,1/4-z,3/4-y
1/4+x,3/4-z,1/4-y
3/4-z,1/4+y,3/4+x
1/4-z,3/4+y,1/4+x
3/4+y,1/4-x,3/4-z
1/4+y,3/4-x,1/4-z
3/4-x,1/4+z,3/4+y
1/4-x,3/4+z,1/4+y
3/4+z,1/4-y,3/4-x
1/4+z,3/4-y,1/4-x
3/4-y,1/4+x,3/4+z
1/4-y,3/4+x,1/4+z
1/4+x,1/4+z,1/4+y
3/4+x,3/4+z,3/4+y
1/4-z,1/4-y,1/4-x
3/4-z,3/4-y,3/4-x
1/4+y,1/4+x,1/4+z
3/4+y,3/4+x,3/4+z
1/4-x,1/4-z,1/4-y
3/4-x,3/4-z,3/4-y
1/4+z,1/4+y,1/4+x
3/4+z,3/4+y,3/4+x
1/4-y,1/4-x,1/4-z
3/4-y,3/4-x,3/4-z
1/2+z,x,1/2-y
+z,1/2+x,-y
1/2-y,-z,1/2+x
-y,1/2-z,+x
1/2+x,y,1/2-z
+x,1/2+y,-z
1/2-z,-x,1/2+y
-z,1/2-x,+y
1/2+y,z,1/2-x
+y,1/2+z,-x
1/2-x,-y,1/2+z
-x,1/2-y,+z
1/2-z,1/2+x,y
-z,+x,1/2+y
1/2+y,1/2-z,-x
+y,-z,1/2-x
1/2-x,1/2+y,z
-x,+y,1/2+z
1/2+z,1/2-x,-y
+z,-x,1/2-y
1/2-y,1/2+z,x
-y,+z,1/2+x
1/2+x,1/2-y,-z
+x,-y,1/2-z
3/4-x,3/4+z,1/4-y
1/4-x,1/4+z,3/4-y
3/4+z,3/4-y,1/4+x
1/4+z,1/4-y,3/4+x
3/4-y,3/4+x,1/4-z
1/4-y,1/4+x,3/4-z
3/4+x,3/4-z,1/4+y
1/4+x,1/4-z,3/4+y
3/4-z,3/4+y,1/4-x
1/4-z,1/4+y,3/4-x
3/4+y,3/4-x,1/4+z
1/4+y,1/4-x,3/4+z
1/4-x,3/4-z,3/4+y
3/4-x,1/4-z,1/4+y
1/4+z,3/4+y,3/4-x
3/4+z,1/4+y,1/4-x
1/4-y,3/4-x,3/4+z
3/4-y,1/4-x,1/4+z
1/4+x,3/4+z,3/4-y
3/4+x,1/4+z,1/4-y
1/4-z,3/4-y,3/4+x
3/4-z,1/4-y,1/4+x
1/4+y,3/4+x,3/4-z
3/4+y,1/4+x,1/4-z
-z,-x,-y
1/2-z,1/2-x,1/2-y
y,z,x
1/2+y,1/2+z,1/2+x
-x,-y,-z
1/2-x,1/2-y,1/2-z
z,x,y
1/2+z,1/2+x,1/2+y
-y,-z,-x
1/2-y,1/2-z,1/2-x

loop_
_atom_site_label
_atom_site_fract_x
_atom_site_fract_y
_atom_site_fract_z
_atom_site_occupancy
_atom_site_U_iso_or_equiv
CaX 0.00000 0.25000 0.12500 0.99800 0.00432
MgX 0.00000 0.25000 0.12500 0.00100 0.00432
AlY 0.00000 0.00000 0.00000 0.82600 0.00317
CrY 0.00000 0.00000 0.00000 0.10800 0.00317
TiY 0.00000 0.00000 0.00000 0.02700 0.00317
FeY 0.00000 0.00000 0.00000 0.02300 0.00317
MnY 0.00000 0.00000 0.00000 0.01800 0.00317
SiZ 0.37500 0.00000 0.25000 0.98100 0.00300
AlZ 0.37500 0.00000 0.25000 0.01900 0.00300
O 0.03806 0.04596 0.65178 1.00000 0.00830

loop_
_cod_related_entry_id
_cod_related_entry_database
_cod_related_entry_code
1 AMCSD 0020175
